data_4038253
loop_
_publ_author_name
'Matsubara, Ryosuke'
'Ando, Akihiro'
'Hasebe, Hayu'
'Kim, Hojin'
'Tsuneda, Takao'
'Hayashi, Masahiko'

_publ_section_title
;
 Synthesis and Synthetic Application of Chloro- and Bromofuroxans.
;
_journal_issue 9
_journal_name_full 'The Journal of organic chemistry'
_journal_page_first 5959
_journal_page_last 5972
_journal_paper_doi 10.1021/acs.joc.0c00326
_journal_volume 85
_journal_year 2020
_chemical_formula_moiety 'C10 H6 Cl2 N2 O2'
_chemical_formula_sum 'C10 H6 Cl2 N2 O2'
_chemical_formula_weight 257.08
_space_group_IT_number 2
_space_group_name_Hall '-P 1'
_space_group_name_H-M_alt 'P -1'
_symmetry_cell_setting triclinic
_symmetry_Int_Tables_number 2
_symmetry_space_group_name_Hall '-P 1'
_symmetry_space_group_name_H-M 'P -1'
_atom_sites_solution_hydrogens geom
_atom_sites_solution_primary direct
_atom_sites_solution_secondary difmap
_cell_angle_alpha 112.164(5)
_cell_angle_beta 95.909(6)
_cell_angle_gamma 103.111(5)
_cell_formula_units_Z 2
_cell_length_a 5.5643(19)
_cell_length_b 9.865(4)
_cell_length_c 10.798(4)
_cell_measurement_reflns_used 802
_cell_measurement_temperature 90
_cell_measurement_theta_max 27.59
_cell_measurement_theta_min 2.328
_cell_volume 522.8(3)
_computing_cell_refinement Unknown
_computing_data_collection Unknown
_computing_data_reduction Unknown
_computing_molecular_graphics 'CrystalStructure 4.0'
_computing_publication_material 'CrystalStructure 4.0 (Rigaku, 2010)'
_computing_structure_refinement 'SHELXL97 (Sheldrick, 2008)'
_computing_structure_solution 'Il Milione (Burla, et al., 2007)'
_diffrn_ambient_temperature 90
_diffrn_measured_fraction_theta_full 0.989
_diffrn_measured_fraction_theta_max 0.989
_diffrn_measurement_device_type 'CCD area detector'
_diffrn_radiation_type 'Mo K\a'
_diffrn_radiation_wavelength 0.71069
_diffrn_reflns_av_R_equivalents 0.0276
_diffrn_reflns_limit_h_max 6
_diffrn_reflns_limit_h_min -6
_diffrn_reflns_limit_k_max 11
_diffrn_reflns_limit_k_min -10
_diffrn_reflns_limit_l_max 7
_diffrn_reflns_limit_l_min -12
_diffrn_reflns_number 2303
_diffrn_reflns_theta_full 23.82
_diffrn_reflns_theta_max 23.81
_diffrn_standards_number 0
_exptl_absorpt_coefficient_mu 0.603
_exptl_absorpt_correction_type none
_exptl_crystal_colour NONE
_exptl_crystal_density_diffrn 1.633
_exptl_crystal_density_method 'not measured'
_exptl_crystal_description NONE
_exptl_crystal_F_000 260.00
_exptl_crystal_size_max 0.331
_exptl_crystal_size_mid 0.041
_exptl_crystal_size_min 0.040
_refine_diff_density_max 0.280
_refine_diff_density_min -0.300
_refine_ls_extinction_method none
_refine_ls_goodness_of_fit_ref 1.042
_refine_ls_hydrogen_treatment constr
_refine_ls_number_parameters 153
_refine_ls_number_reflns 1590
_refine_ls_number_restraints 0
_refine_ls_R_factor_gt 0.0373
_refine_ls_shift/su_max 0.003
_refine_ls_structure_factor_coef Fsqd
_refine_ls_weighting_details 'w = 1/[\s^2^(Fo^2^)+(0.0377P)^2^+0.0569P] where P=(Fo^2^+2Fc^2^)/3'
_refine_ls_weighting_scheme calc
_refine_ls_wR_factor_ref 0.0889
_reflns_number_gt 1261
_reflns_number_total 1590
_reflns_threshold_expression F^2^>2.0\s(F^2^)
_cod_data_source_file jo0c00326_si_008.cif
_cod_data_source_block AA1010_PTLC_b_0am
_cod_depositor_comments 'Adding full bibliography for 4038245--4038253.cif.'
_cod_original_cell_volume 522.8(4)
_cod_database_code 4038253

loop_
_symmetry_equiv_pos_site_id
_symmetry_equiv_pos_as_xyz
1 +X,+Y,+Z
2 -X,-Y,-Z

loop_
_atom_site_label
_atom_site_type_symbol
_atom_site_fract_x
_atom_site_fract_y
_atom_site_fract_z
_atom_site_U_iso_or_equiv
_atom_site_adp_type
_atom_site_occupancy
_atom_site_symmetry_multiplicity
_atom_site_calc_flag
_atom_site_refinement_flags
_atom_site_disorder_assembly
_atom_site_disorder_group
Cl1 Cl 0.38545(13) 0.26090(8) -0.16471(8) 0.0176(3) Uani 1.0 2 d . . .
Cl2 Cl -0.24604(14) 0.02780(8) -0.38089(9) 0.0225(3) Uani 1.0 2 d . . .
O1 O -0.1668(4) 0.0931(2) -0.0667(3) 0.0170(5) Uani 1.0 2 d . . .
O13 O 0.0844(4) -0.2638(3) -0.3757(3) 0.0226(6) Uani 1.0 2 d . . .
N11 N -0.0966(5) -0.2169(3) -0.4345(3) 0.0210(7) Uani 1.0 2 d . . .
N12 N 0.2252(5) -0.1475(3) -0.2531(3) 0.0171(6) Uani 1.0 2 d . . .
C2 C 0.0877(6) 0.5433(4) 0.2546(4) 0.0186(8) Uani 1.0 2 d . . .
C3 C 0.3739(6) 0.3402(4) 0.1877(4) 0.0149(7) Uani 1.0 2 d . . .
C4 C 0.3103(6) 0.5712(4) 0.3438(4) 0.0174(8) Uani 1.0 2 d . . .
C5 C 0.1349(6) -0.0325(3) -0.2338(4) 0.0132(7) Uani 1.0 2 d . . .
C6 C 0.1487(5) 0.3100(3) 0.0992(3) 0.0112(7) Uani 1.0 2 d . . .
C7 C 0.4519(6) 0.4686(4) 0.3096(4) 0.0183(8) Uani 1.0 2 d . . .
C8 C 0.0047(6) 0.4137(3) 0.1343(4) 0.0146(7) Uani 1.0 2 d . . .
C9 C -0.0630(6) -0.0767(3) -0.3478(4) 0.0142(7) Uani 1.0 2 d . . .
C10 C 0.2470(6) 0.1135(3) -0.1111(4) 0.0126(7) Uani 1.0 2 d . . .
C14 C 0.0526(6) 0.1679(3) -0.0270(4) 0.0128(7) Uani 1.0 2 d . . .
H2 H -0.0069 0.6133 0.2806 0.0298 Uiso 1.0 2 calc R . .
H3 H 0.4726 0.2683 0.1664 0.0095 Uiso 1.0 2 calc R . .
H4 H 0.3637 0.6581 0.4258 0.0208 Uiso 1.0 2 calc R . .
H7 H 0.6002 0.4864 0.3692 0.0219 Uiso 1.0 2 calc R . .
H8 H -0.1462 0.3949 0.0762 0.0175 Uiso 1.0 2 calc R . .
H10 H 0.3794 0.1011 -0.0526 0.0151 Uiso 1.0 2 calc R . .

loop_
_atom_site_aniso_label
_atom_site_aniso_U_11
_atom_site_aniso_U_22
_atom_site_aniso_U_33
_atom_site_aniso_U_12
_atom_site_aniso_U_13
_atom_site_aniso_U_23
Cl1 0.0173(4) 0.0155(4) 0.0233(5) 0.0030(3) 0.0083(4) 0.0114(4)
Cl2 0.0224(5) 0.0257(5) 0.0236(6) 0.0101(4) 0.0012(4) 0.0136(4)
O1 0.0113(12) 0.0195(11) 0.0196(14) 0.0028(10) 0.0033(10) 0.0082(11)
O13 0.0287(13) 0.0148(12) 0.0259(15) 0.0098(10) 0.0078(12) 0.0076(11)
N11 0.0218(15) 0.0216(15) 0.0217(17) 0.0058(12) 0.0051(13) 0.0112(14)
N12 0.0198(14) 0.0137(13) 0.0175(17) 0.0045(12) 0.0085(13) 0.0051(13)
C2 0.0201(18) 0.0147(17) 0.026(3) 0.0082(14) 0.0102(16) 0.0104(17)
C3 0.0131(16) 0.0147(16) 0.019(2) 0.0062(14) 0.0055(15) 0.0073(16)
C4 0.0193(17) 0.0118(15) 0.0164(19) -0.0008(13) 0.0061(15) 0.0033(15)
C5 0.0130(16) 0.0145(16) 0.0193(19) 0.0063(13) 0.0092(15) 0.0120(15)
C6 0.0108(16) 0.0112(15) 0.0155(19) 0.0017(13) 0.0066(14) 0.0094(15)
C7 0.0140(16) 0.0214(17) 0.021(2) 0.0036(14) 0.0023(15) 0.0113(16)
C8 0.0116(15) 0.0167(16) 0.0174(19) 0.0061(13) 0.0037(14) 0.0077(15)
C9 0.0184(16) 0.0123(17) 0.0146(19) 0.0051(13) 0.0080(15) 0.0070(15)
C10 0.0120(15) 0.0121(15) 0.0177(19) 0.0050(13) 0.0030(14) 0.0096(15)
C14 0.0154(17) 0.0150(16) 0.0193(19) 0.0104(14) 0.0065(15) 0.0147(15)

loop_
_atom_type_symbol
_atom_type_description
_atom_type_scat_dispersion_real
_atom_type_scat_dispersion_imag
_atom_type_scat_source
C C 0.0033 0.0016
;
International Tables for Crystallography
(1992, Vol. C, Tables 4.2.6.8 and 6.1.1.4)
;
H H 0.0000 0.0000
;
International Tables for Crystallography
(1992, Vol. C, Table 6.1.1.4)
;
Cl Cl 0.1484 0.1585
;
International Tables for Crystallography
(1992, Vol. C, Tables 4.2.6.8 and 6.1.1.4)
;
N N 0.0061 0.0033
;
International Tables for Crystallography
(1992, Vol. C, Tables 4.2.6.8 and 6.1.1.4)
;
O O 0.0106 0.0060
;
International Tables for Crystallography
(1992, Vol. C, Tables 4.2.6.8 and 6.1.1.4)
;

loop_
_geom_angle_atom_site_label_1
_geom_angle_atom_site_label_2
_geom_angle_atom_site_label_3
_geom_angle
_geom_angle_publ_flag
_geom_angle_site_symmetry_1
_geom_angle_site_symmetry_2
_geom_angle_site_symmetry_3
N11 O13 N12 110.9(2) yes . . .
O13 N11 C9 103.8(3) yes . . .
O13 N12 C5 106.4(3) yes . . .
C4 C2 C8 120.7(4) yes . . .
C6 C3 C7 120.4(3) yes . . .
C2 C4 C7 119.6(3) yes . . .
N12 C5 C9 107.6(3) yes . . .
N12 C5 C10 120.4(3) yes . . .
C9 C5 C10 132.0(3) yes . . .
C3 C6 C8 119.2(3) yes . . .
C3 C6 C14 121.3(3) yes . . .
C8 C6 C14 119.4(3) yes . . .
C3 C7 C4 120.3(3) yes . . .
C2 C8 C6 119.8(3) yes . . .
Cl2 C9 N11 119.9(3) yes . . .
Cl2 C9 C5 128.8(3) yes . . .
N11 C9 C5 111.3(3) yes . . .
Cl1 C10 C5 108.9(3) yes . . .
Cl1 C10 C14 107.4(3) yes . . .
C5 C10 C14 113.3(3) yes . . .
O1 C14 C6 123.8(3) yes . . .
O1 C14 C10 119.1(3) yes . . .
C6 C14 C10 117.1(3) yes . . .
C4 C2 H2 118.150 no . . .
C8 C2 H2 121.103 no . . .
C6 C3 H3 120.221 no . . .
C7 C3 H3 119.293 no . . .
C2 C4 H4 120.218 no . . .
C7 C4 H4 120.210 no . . .
C3 C7 H7 119.858 no . . .
C4 C7 H7 119.852 no . . .
C2 C8 H8 120.113 no . . .
C6 C8 H8 120.124 no . . .
Cl1 C10 H10 109.027 no . . .
C5 C10 H10 109.024 no . . .
C14 C10 H10 109.032 no . . .

loop_
_geom_bond_atom_site_label_1
_geom_bond_atom_site_label_2
_geom_bond_distance
_geom_bond_publ_flag
_geom_bond_site_symmetry_1
_geom_bond_site_symmetry_2
Cl1 C10 1.806(4) yes . .
Cl2 C9 1.705(4) yes . .
O1 C14 1.210(4) yes . .
O13 N11 1.390(4) yes . .
O13 N12 1.385(3) yes . .
N11 C9 1.301(4) yes . .
N12 C5 1.298(5) yes . .
C2 C4 1.391(5) yes . .
C2 C8 1.375(4) yes . .
C3 C6 1.394(5) yes . .
C3 C7 1.379(4) yes . .
C4 C7 1.386(5) yes . .
C5 C9 1.420(5) yes . .
C5 C10 1.484(4) yes . .
C6 C8 1.405(5) yes . .
C6 C14 1.475(4) yes . .
C10 C14 1.543(5) yes . .
C2 H2 0.939 no . .
C3 H3 0.967 no . .
C4 H4 0.930 no . .
C7 H7 0.930 no . .
C8 H8 0.930 no . .
C10 H10 0.980 no . .

loop_
_geom_contact_atom_site_label_1
_geom_contact_atom_site_label_2
_geom_contact_distance
_geom_contact_publ_flag
_geom_contact_site_symmetry_1
_geom_contact_site_symmetry_2
Cl1 C3 3.595(4) no . .
Cl1 C6 3.180(4) no . .
Cl1 C9 3.387(3) no . .
Cl2 O1 3.167(3) no . .
Cl2 C10 3.489(4) no . .
Cl2 C14 3.597(4) no . .
O1 C3 3.530(3) no . .
O1 C5 2.737(4) no . .
O1 C8 2.941(3) no . .
O1 C9 3.053(4) no . .
O13 C10 3.571(3) no . .
N12 C14 3.559(4) no . .
C2 C3 2.769(5) no . .
C3 C10 3.046(4) no . .
C4 C6 2.784(4) no . .
C7 C8 2.778(5) no . .
C9 C14 3.282(4) no . .
Cl1 O1 3.566(3) no . 1_655
Cl1 C2 3.564(4) no . 2_665
Cl1 C4 3.342(4) no . 2_665
Cl1 C7 3.569(4) no . 2_665
Cl2 Cl2 3.4119(15) no . 2_454
O1 Cl1 3.566(3) no . 1_455
O1 O1 3.449(4) no . 2_555
O1 N12 3.532(3) no . 1_455
O1 N12 3.351(4) no . 2_555
O1 C5 3.509(5) no . 2_555
O1 C10 3.310(4) no . 1_455
O1 C10 3.280(5) no . 2_555
O1 C14 3.261(5) no . 2_555
O13 C2 3.465(5) no . 2_555
O13 C3 3.541(5) no . 2_555
O13 C4 3.376(5) no . 1_544
O13 C4 3.473(5) no . 2_555
O13 C6 3.515(5) no . 2_555
O13 C7 3.505(4) no . 2_555
O13 C8 3.475(5) no . 2_555
N11 C4 3.530(4) no . 1_444
N11 C7 3.484(4) no . 1_444
N11 C7 3.569(5) no . 2_555
N12 O1 3.532(3) no . 1_655
N12 O1 3.351(4) no . 2_555
N12 C3 3.420(5) no . 2_655
N12 C6 3.296(5) no . 2_555
N12 C8 3.396(5) no . 2_555
N12 C14 3.585(5) no . 2_555
C2 Cl1 3.564(4) no . 2_665
C2 O13 3.465(5) no . 2_555
C3 O13 3.541(5) no . 2_555
C3 N12 3.420(5) no . 2_655
C3 C8 3.571(5) no . 1_655
C4 Cl1 3.342(4) no . 2_665
C4 O13 3.376(5) no . 1_566
C4 O13 3.473(5) no . 2_555
C4 N11 3.530(4) no . 1_666
C5 O1 3.509(5) no . 2_555
C6 O13 3.515(5) no . 2_555
C6 N12 3.296(5) no . 2_555
C7 Cl1 3.569(4) no . 2_665
C7 O13 3.505(4) no . 2_555
C7 N11 3.484(4) no . 1_666
C7 N11 3.569(5) no . 2_555
C8 O13 3.475(5) no . 2_555
C8 N12 3.396(5) no . 2_555
C8 C3 3.571(5) no . 1_455
C10 O1 3.310(4) no . 1_655
C10 O1 3.280(5) no . 2_555
C14 O1 3.261(5) no . 2_555
C14 N12 3.585(5) no . 2_555
C14 C14 3.507(5) no . 2_555
Cl1 H3 3.5290 no . .
O1 H8 2.7564 no . .
O1 H10 3.0090 no . .
N12 H10 2.4685 no . .
C2 H7 3.2401 no . .
C3 H4 3.2372 no . .
C3 H8 3.2555 no . .
C3 H10 2.7795 no . .
C4 H3 3.2672 no . .
C4 H8 3.2432 no . .
C6 H2 3.2620 no . .
C6 H7 3.2436 no . .
C6 H10 2.7686 no . .
C7 H2 3.2373 no . .
C8 H3 3.2924 no . .
C8 H4 3.2415 no . .
C9 H10 3.3923 no . .
C10 H3 2.7909 no . .
C14 H3 2.6810 no . .
C14 H8 2.6408 no . .
H2 H4 2.3027 no . .
H2 H8 2.3272 no . .
H3 H7 2.3157 no . .
H3 H10 2.2354 no . .
H4 H7 2.3173 no . .
Cl1 H2 3.0594 no . 2_565
Cl1 H4 3.5407 no . 2_665
Cl1 H8 3.1232 no . 1_655
Cl2 H2 3.1975 no . 2_565
Cl2 H4 3.4788 no . 1_444
Cl2 H4 3.5000 no . 2_565
O1 H3 3.5608 no . 1_455
O1 H3 3.2772 no . 2_555
O1 H10 2.5623 no . 1_455
O1 H10 2.8067 no . 2_555
O13 H2 3.3819 no . 1_544
O13 H3 3.1885 no . 2_655
O13 H4 2.7544 no . 1_544
O13 H7 3.3549 no . 1_444
O13 H7 3.1221 no . 2_655
N11 H2 3.0542 no . 1_544
N11 H4 2.9664 no . 1_444
N11 H4 3.3439 no . 1_544
N11 H7 2.8720 no . 1_444
N12 H3 2.5595 no . 2_655
N12 H4 3.5357 no . 1_544
N12 H7 3.5011 no . 2_655
N12 H10 3.5848 no . 2_655
C2 H7 3.1194 no . 1_455
C3 H8 3.0605 no . 1_655
C4 H7 3.3636 no . 2_666
C7 H2 3.1280 no . 1_655
C7 H7 3.3778 no . 2_666
C7 H8 3.5208 no . 1_655
C8 H3 3.0993 no . 1_455
C8 H7 3.5433 no . 1_455
C8 H8 3.5049 no . 2_565
C9 H4 3.5746 no . 1_444
C14 H10 3.5790 no . 2_555
H2 Cl1 3.0594 no . 2_565
H2 Cl2 3.1975 no . 2_565
H2 O13 3.3819 no . 1_566
H2 N11 3.0542 no . 1_566
H2 C7 3.1280 no . 1_455
H2 H7 2.7119 no . 1_455
H3 O1 3.5608 no . 1_655
H3 O1 3.2772 no . 2_555
H3 O13 3.1885 no . 2_655
H3 N12 2.5595 no . 2_655
H3 C8 3.0993 no . 1_655
H3 H8 2.6734 no . 1_655
H4 Cl1 3.5407 no . 2_665
H4 Cl2 3.4788 no . 1_666
H4 Cl2 3.5000 no . 2_565
H4 O13 2.7544 no . 1_566
H4 N11 3.3439 no . 1_566
H4 N11 2.9664 no . 1_666
H4 N12 3.5357 no . 1_566
H4 C9 3.5746 no . 1_666
H4 H7 3.0650 no . 2_666
H7 O13 3.3549 no . 1_666
H7 O13 3.1221 no . 2_655
H7 N11 2.8720 no . 1_666
H7 N12 3.5011 no . 2_655
H7 C2 3.1194 no . 1_655
H7 C4 3.3636 no . 2_666
H7 C7 3.3778 no . 2_666
H7 C8 3.5433 no . 1_655
H7 H2 2.7119 no . 1_655
H7 H4 3.0650 no . 2_666
H7 H7 3.0827 no . 2_666
H7 H8 3.4869 no . 1_655
H8 Cl1 3.1232 no . 1_455
H8 C3 3.0605 no . 1_455
H8 C7 3.5208 no . 1_455
H8 C8 3.5049 no . 2_565
H8 H3 2.6734 no . 1_455
H8 H7 3.4869 no . 1_455
H8 H8 3.3554 no . 2_565
H8 H10 3.1674 no . 1_455
H10 O1 2.5623 no . 1_655
H10 O1 2.8067 no . 2_555
H10 N12 3.5848 no . 2_655
H10 C14 3.5790 no . 2_555
H10 H8 3.1674 no . 1_655
H10 H10 3.1114 no . 2_655

loop_
_geom_torsion_atom_site_label_1
_geom_torsion_atom_site_label_2
_geom_torsion_atom_site_label_3
_geom_torsion_atom_site_label_4
_geom_torsion
_geom_torsion_publ_flag
_geom_torsion_site_symmetry_1
_geom_torsion_site_symmetry_2
_geom_torsion_site_symmetry_3
_geom_torsion_site_symmetry_4
N11 O13 N12 C5 0.9(4) no . . . .
N12 O13 N11 C9 -0.3(3) no . . . .
O13 N11 C9 Cl2 179.2(3) no . . . .
O13 N11 C9 C5 -0.4(4) no . . . .
O13 N12 C5 C9 -1.1(4) no . . . .
O13 N12 C5 C10 -179.1(3) no . . . .
C4 C2 C8 C6 -1.4(6) no . . . .
C8 C2 C4 C7 1.1(6) no . . . .
C6 C3 C7 C4 -1.7(6) no . . . .
C7 C3 C6 C8 1.4(5) no . . . .
C7 C3 C6 C14 -175.6(3) no . . . .
C2 C4 C7 C3 0.5(6) no . . . .
N12 C5 C9 Cl2 -178.5(3) no . . . .
N12 C5 C9 N11 1.0(4) no . . . .
N12 C5 C10 Cl1 115.1(4) no . . . .
N12 C5 C10 C14 -125.4(4) no . . . .
C9 C5 C10 Cl1 -62.3(5) no . . . .
C9 C5 C10 C14 57.2(5) no . . . .
C10 C5 C9 Cl2 -0.9(6) no . . . .
C10 C5 C9 N11 178.7(4) no . . . .
C3 C6 C8 C2 0.2(5) no . . . .
C3 C6 C14 O1 138.1(4) no . . . .
C3 C6 C14 C10 -41.6(5) no . . . .
C8 C6 C14 O1 -38.9(6) no . . . .
C8 C6 C14 C10 141.3(3) no . . . .
C14 C6 C8 C2 177.2(3) no . . . .
Cl1 C10 C14 O1 118.9(3) no . . . .
Cl1 C10 C14 C6 -61.4(4) no . . . .
C5 C10 C14 O1 -1.5(5) no . . . .
C5 C10 C14 C6 178.3(3) no . . . .
